data_7053664
loop_
_publ_author_name
'D\'eniz, Mariadel'
'Pas\'an, Jorge'
'Fabelo, Oscar'
'Ca\~nadillas-Delgado, Laura'
'Lloret, Francesc'
'Julve, Miguel'
'Ruiz-P\'erez, Catalina'

_publ_section_title
;
 Metal-organic coordination frameworks based on mixed methylmalonate and
 4,4&#x2032;-bipiridine ligands: synthesis, crystal structure and magnetic
 properties
;
_journal_issue 11
_journal_name_full 'New Journal of Chemistry'
_journal_page_first 2515
_journal_paper_doi 10.1039/c0nj00436g
_journal_volume 34
_journal_year 2010
_chemical_formula_sum 'C9 H10 Mn N O5'
_chemical_formula_weight 267.12
_chemical_name_systematic
;
?
;
_space_group_IT_number 14
_symmetry_cell_setting monoclinic
_symmetry_space_group_name_Hall '-P 2yn'
_symmetry_space_group_name_H-M 'P 1 21/n 1'
_atom_sites_solution_hydrogens geom
_atom_sites_solution_primary direct
_atom_sites_solution_secondary difmap
_audit_creation_method SHELXL-97
_cell_angle_alpha 90.00
_cell_angle_beta 88.188(5)
_cell_angle_gamma 90.00
_cell_formula_units_Z 4
_cell_length_a 7.4673(3)
_cell_length_b 19.4547(9)
_cell_length_c 7.4182(4)
_cell_measurement_temperature 293(2)
_cell_volume 1077.13(9)
_computing_cell_refinement 'Dirax/lsq (Duisenberg & Schreurs, 1989-2000)'
_computing_data_collection 'Collect (Nonius BV, 1997-2000)'
_computing_data_reduction 'EvalCCD (Duisenberg & Schreurs 1990-2000)'
_computing_structure_refinement 'SHELXL-97 (Sheldrick, 1997)'
_computing_structure_solution 'SHELXS-97 (Sheldrick, 1997)'
_diffrn_ambient_temperature 293(2)
_diffrn_detector 'CCD plate'
_diffrn_detector_area_resol_mean 9
_diffrn_measured_fraction_theta_full 0.998
_diffrn_measured_fraction_theta_max 0.998
_diffrn_measurement_device '95mm CCD camera on \k-goniostat'
_diffrn_measurement_device_type KappaCCD
_diffrn_measurement_method 'CCD rotation images, thick slices'
_diffrn_radiation_monochromator 'horizonally mounted graphite crystal'
_diffrn_radiation_probe x-ray
_diffrn_radiation_source 'fine-focus sealed tube'
_diffrn_radiation_type MoK\a
_diffrn_radiation_wavelength 0.71073
_diffrn_reflns_av_R_equivalents 0.0223
_diffrn_reflns_av_sigmaI/netI 0.0198
_diffrn_reflns_limit_h_max 10
_diffrn_reflns_limit_h_min -10
_diffrn_reflns_limit_k_max 27
_diffrn_reflns_limit_k_min -27
_diffrn_reflns_limit_l_max 10
_diffrn_reflns_limit_l_min -10
_diffrn_reflns_number 15138
_diffrn_reflns_theta_full 30.00
_diffrn_reflns_theta_max 30.00
_diffrn_reflns_theta_min 3.44
_diffrn_source 'Enraf Nonius FR590'
_exptl_absorpt_coefficient_mu 1.230
_exptl_absorpt_correction_T_max 0.7910
_exptl_absorpt_correction_T_min 0.7092
_exptl_absorpt_correction_type sphere
_exptl_crystal_colour White
_exptl_crystal_density_diffrn 1.647
_exptl_crystal_density_method 'not measured'
_exptl_crystal_description Prism
_exptl_crystal_F_000 544
_exptl_crystal_size_max 0.30
_exptl_crystal_size_mid 0.30
_exptl_crystal_size_min 0.20
_refine_diff_density_max 1.079
_refine_diff_density_min -0.423
_refine_diff_density_rms 0.065
_refine_ls_extinction_method none
_refine_ls_goodness_of_fit_ref 1.092
_refine_ls_hydrogen_treatment mixed
_refine_ls_matrix_type full
_refine_ls_number_parameters 190
_refine_ls_number_reflns 3143
_refine_ls_number_restraints 0
_refine_ls_restrained_S_all 1.092
_refine_ls_R_factor_all 0.0434
_refine_ls_R_factor_gt 0.0344
_refine_ls_shift/su_max 0.000
_refine_ls_shift/su_mean 0.000
_refine_ls_structure_factor_coef Fsqd
_refine_ls_weighting_details 'calc w=1/[\s^2^(Fo^2^)+(0.0309P)^2^+0.9682P] where P=(Fo^2^+2Fc^2^)/3'
_refine_ls_weighting_scheme calc
_refine_ls_wR_factor_gt 0.0810
_refine_ls_wR_factor_ref 0.0847
_reflns_number_gt 2708
_reflns_number_total 3143
_reflns_threshold_expression >2sigma(I)
_cod_data_source_file c0nj00436g.txt
_cod_data_source_block compound3
_cod_depositor_comments
;
The following automatic conversions were performed:

'_symmetry_cell_setting' value 'Monoclinic' changed to 'monoclinic'
according to /home/saulius/struct/CIF-dictionaries/cif_core.dic
dictionary named 'cif_core.dic' version 2.4.2 from 2011-04-26.

Automatic conversion script
Id: cif_fix_values 1891 2012-01-12 08:04:46Z andrius 
;
_cod_original_sg_symbol_H-M P21/n
_cod_database_code 7053664

loop_
_symmetry_equiv_pos_as_xyz
'x, y, z'
'-x+1/2, y+1/2, -z+1/2'
'-x, -y, -z'
'x-1/2, -y-1/2, z-1/2'

loop_
_atom_site_label
_atom_site_type_symbol
_atom_site_fract_x
_atom_site_fract_y
_atom_site_fract_z
_atom_site_U_iso_or_equiv
_atom_site_adp_type
_atom_site_occupancy
_atom_site_symmetry_multiplicity
_atom_site_calc_flag
_atom_site_refinement_flags
_atom_site_disorder_assembly
_atom_site_disorder_group
Mn1 Mn -0.43452(3) 0.212485(14) 0.94830(4) 0.02154(8) Uani 1 1 d . . .
O1W O -0.4328(2) 0.28984(8) 0.7280(2) 0.0322(3) Uani 1 1 d . . .
O4 O -0.24226(18) 0.26781(7) 1.10606(19) 0.0298(3) Uani 1 1 d . . .
O2 O -0.62462(18) 0.27179(8) 1.1084(2) 0.0318(3) Uani 1 1 d . . .
N1 N -0.4626(2) 0.12875(9) 1.1628(2) 0.0300(3) Uani 1 1 d . . .
O1 O -0.71057(18) 0.34280(7) 1.32662(19) 0.0308(3) Uani 1 1 d . . .
O3 O -0.15613(19) 0.33866(8) 1.32007(19) 0.0329(3) Uani 1 1 d . . .
C4 C -0.4280(4) 0.43162(13) 1.2767(5) 0.0604(8) Uani 1 1 d . . .
H4A H -0.5350 0.4569 1.2524 0.091 Uiso 1 1 calc R . .
H4B H -0.3251 0.4581 1.2391 0.091 Uiso 1 1 calc R . .
H4C H -0.4237 0.4225 1.4037 0.091 Uiso 1 1 calc R . .
C7 C -0.4933(3) 0.02709(10) 1.4300(2) 0.0272(4) Uani 1 1 d . . .
C3 C -0.2633(2) 0.32037(9) 1.2040(2) 0.0223(3) Uani 1 1 d . . .
C1 C -0.6004(2) 0.32317(9) 1.2080(2) 0.0226(3) Uani 1 1 d . . .
C2 C -0.4284(2) 0.36544(10) 1.1760(3) 0.0302(4) Uani 1 1 d . . .
H2 H -0.4252 0.3777 1.0478 0.036 Uiso 1 1 calc R . .
C8A C -0.4214(11) 0.0896(3) 1.4626(7) 0.0352(12) Uani 0.661(19) 1 d P A 1
H8A H -0.3812 0.0997 1.5770 0.042 Uiso 0.661(19) 1 calc PR A 1
C9A C -0.4070(11) 0.1386(3) 1.3277(8) 0.0372(13) Uani 0.661(19) 1 d P A 1
H9A H -0.3555 0.1807 1.3548 0.045 Uiso 0.661(19) 1 calc PR A 1
C6A C -0.5577(14) 0.0161(4) 1.2554(10) 0.048(2) Uani 0.661(19) 1 d P A 1
H6A H -0.6114 -0.0253 1.2259 0.058 Uiso 0.661(19) 1 calc PR A 1
C5A C -0.5396(15) 0.0677(4) 1.1303(11) 0.0466(19) Uani 0.661(19) 1 d P A 1
H5A H -0.5831 0.0599 1.0160 0.056 Uiso 0.661(19) 1 calc PR A 1
C9B C -0.340(3) 0.1228(8) 1.292(3) 0.051(4) Uani 0.339(19) 1 d P A 2
H9B H -0.2439 0.1532 1.2896 0.061 Uiso 0.339(19) 1 calc PR A 2
C6B C -0.6108(19) 0.0335(10) 1.301(3) 0.054(5) Uani 0.339(19) 1 d P A 2
H6B H -0.7078 0.0037 1.2976 0.065 Uiso 0.339(19) 1 calc PR A 2
C8B C -0.350(2) 0.0750(8) 1.426(2) 0.048(4) Uani 0.339(19) 1 d P A 2
H8B H -0.2634 0.0737 1.5139 0.058 Uiso 0.339(19) 1 calc PR A 2
C5B C -0.5903(17) 0.0851(10) 1.169(2) 0.045(4) Uani 0.339(19) 1 d P A 2
H5B H -0.6754 0.0876 1.0803 0.054 Uiso 0.339(19) 1 calc PR A 2
H1WB H -0.532(5) 0.2770(15) 0.668(4) 0.060(9) Uiso 1 1 d . . .
H1WA H -0.344(4) 0.2795(14) 0.670(4) 0.050(8) Uiso 1 1 d . . .

loop_
_atom_site_aniso_label
_atom_site_aniso_U_11
_atom_site_aniso_U_22
_atom_site_aniso_U_33
_atom_site_aniso_U_23
_atom_site_aniso_U_13
_atom_site_aniso_U_12
Mn1 0.01750(13) 0.02691(14) 0.02033(13) 0.00134(10) -0.00232(9) -0.00136(10)
O1W 0.0239(7) 0.0397(8) 0.0331(7) 0.0063(6) -0.0002(6) 0.0015(6)
O4 0.0203(6) 0.0352(7) 0.0343(7) -0.0085(6) -0.0081(5) 0.0015(5)
O2 0.0193(6) 0.0384(8) 0.0373(8) -0.0102(6) 0.0040(5) -0.0049(5)
N1 0.0353(9) 0.0299(8) 0.0250(8) 0.0068(6) -0.0043(7) -0.0032(7)
O1 0.0262(7) 0.0331(7) 0.0328(7) -0.0042(6) 0.0046(5) -0.0026(5)
O3 0.0292(7) 0.0357(8) 0.0346(7) -0.0082(6) -0.0145(6) 0.0054(6)
C4 0.0368(13) 0.0369(13) 0.108(3) -0.0070(15) -0.0086(15) -0.0001(10)
C7 0.0288(9) 0.0287(9) 0.0242(8) 0.0048(7) -0.0036(7) -0.0003(7)
C3 0.0167(7) 0.0260(8) 0.0242(8) 0.0046(7) -0.0021(6) -0.0028(6)
C1 0.0167(7) 0.0261(8) 0.0254(8) 0.0039(7) -0.0036(6) 0.0015(6)
C2 0.0178(8) 0.0265(9) 0.0463(11) 0.0064(8) -0.0034(8) -0.0014(7)
C8A 0.049(3) 0.037(2) 0.0202(16) 0.0023(14) -0.0085(19) -0.013(2)
C9A 0.055(4) 0.030(2) 0.0264(18) 0.0038(16) -0.008(2) -0.013(2)
C6A 0.080(6) 0.031(2) 0.035(3) 0.0062(18) -0.027(3) -0.015(3)
C5A 0.077(6) 0.032(3) 0.032(3) 0.0051(18) -0.023(3) -0.010(3)
C9B 0.058(8) 0.037(6) 0.059(8) 0.024(5) -0.033(7) -0.027(5)
C6B 0.036(6) 0.069(10) 0.059(9) 0.046(7) -0.024(5) -0.038(6)
C8B 0.051(7) 0.045(6) 0.050(7) 0.026(5) -0.033(6) -0.029(5)
C5B 0.031(5) 0.059(9) 0.048(8) 0.034(6) -0.024(5) -0.020(5)

loop_
_atom_type_symbol
_atom_type_description
_atom_type_scat_dispersion_real
_atom_type_scat_dispersion_imag
_atom_type_scat_source
C C 0.0033 0.0016 'International Tables Vol C Tables 4.2.6.8 and 6.1.1.4'
H H 0.0000 0.0000 'International Tables Vol C Tables 4.2.6.8 and 6.1.1.4'
Mn Mn 0.3368 0.7283 'International Tables Vol C Tables 4.2.6.8 and 6.1.1.4'
N N 0.0061 0.0033 'International Tables Vol C Tables 4.2.6.8 and 6.1.1.4'
O O 0.0106 0.0060 'International Tables Vol C Tables 4.2.6.8 and 6.1.1.4'

loop_
_geom_angle_atom_site_label_1
_geom_angle_atom_site_label_2
_geom_angle_atom_site_label_3
_geom_angle
_geom_angle_site_symmetry_1
_geom_angle_site_symmetry_3
O2 Mn1 O1 169.52(6) . 4_665
O2 Mn1 O4 82.69(5) . .
O1 Mn1 O4 87.46(5) 4_665 .
O2 Mn1 O3 89.36(6) . 4_565
O1 Mn1 O3 100.31(6) 4_665 4_565
O4 Mn1 O3 171.67(6) . 4_565
O2 Mn1 O1W 91.78(6) . .
O1 Mn1 O1W 92.49(6) 4_665 .
O4 Mn1 O1W 94.14(6) . .
O3 Mn1 O1W 88.57(6) 4_565 .
O2 Mn1 N1 87.34(6) . .
O1 Mn1 N1 89.36(6) 4_665 .
O4 Mn1 N1 91.48(6) . .
O3 Mn1 N1 85.64(6) 4_565 .
O1W Mn1 N1 174.15(6) . .
C3 O4 Mn1 129.88(11) . .
C1 O2 Mn1 130.05(12) . .
C5B N1 C9A 108.7(8) . .
C5B N1 C5A 25.3(7) . .
C9A N1 C5A 116.4(4) . .
C5B N1 C9B 116.1(8) . .
C9A N1 C9B 27.5(8) . .
C5A N1 C9B 110.8(6) . .
C5B N1 Mn1 123.5(6) . .
C9A N1 Mn1 121.2(3) . .
C5A N1 Mn1 122.4(4) . .
C9B N1 Mn1 120.4(6) . .
C1 O1 Mn1 128.86(13) . 4_566
C3 O3 Mn1 133.28(13) . 4_666
C6B C7 C8A 108.6(7) . .
C6B C7 C6A 25.7(8) . .
C8A C7 C6A 116.6(4) . .
C6B C7 C8B 116.1(7) . .
C8A C7 C8B 27.2(7) . .
C6A C7 C8B 111.1(6) . .
C6B C7 C7 122.9(6) . 3_458
C8A C7 C7 122.1(3) . 3_458
C6A C7 C7 121.2(4) . 3_458
C8B C7 C7 121.0(5) . 3_458
O3 C3 O4 123.96(17) . .
O3 C3 C2 117.86(17) . .
O4 C3 C2 118.16(16) . .
O1 C1 O2 123.64(17) . .
O1 C1 C2 118.36(17) . .
O2 C1 C2 117.96(16) . .
C4 C2 C3 114.34(18) . .
C4 C2 C1 113.59(19) . .
C3 C2 C1 110.17(15) . .
C7 C8A C9A 120.8(5) . .
N1 C9A C8A 123.4(5) . .
C5A C6A C7 118.8(6) . .
N1 C5A C6A 124.0(6) . .
N1 C9B C8B 123.8(10) . .
C7 C6B C5B 120.7(10) . .
C9B C8B C7 119.0(8) . .
N1 C5B C6B 124.3(11) . .

loop_
_geom_bond_atom_site_label_1
_geom_bond_atom_site_label_2
_geom_bond_distance
_geom_bond_site_symmetry_2
Mn1 O2 2.1562(14) .
Mn1 O1 2.1617(14) 4_665
Mn1 O4 2.1669(13) .
Mn1 O3 2.1756(14) 4_565
Mn1 O1W 2.2213(15) .
Mn1 N1 2.2824(16) .
O4 C3 1.261(2) .
O2 C1 1.260(2) .
N1 C5B 1.276(14) .
N1 C9A 1.318(6) .
N1 C5A 1.345(8) .
N1 C9B 1.351(12) .
O1 C1 1.246(2) .
O1 Mn1 2.1617(14) 4_566
O3 C3 1.246(2) .
O3 Mn1 2.1756(14) 4_666
C4 C2 1.489(3) .
C7 C6B 1.324(14) .
C7 C8A 1.355(6) .
C7 C6A 1.412(7) .
C7 C8B 1.421(11) .
C7 C7 1.481(4) 3_458
C3 C2 1.533(2) .
C1 C2 1.537(2) .
C8A C9A 1.384(8) .
C6A C5A 1.370(11) .
C9B C8B 1.362(16) .
C6B C5B 1.407(19) .

loop_
_geom_hbond_atom_site_label_D
_geom_hbond_atom_site_label_H
_geom_hbond_atom_site_label_A
_geom_hbond_distance_DH
_geom_hbond_distance_HA
_geom_hbond_distance_DA
_geom_hbond_angle_DHA
_geom_hbond_site_symmetry_A
O1W H1WA O2 0.80(3) 1.96(3) 2.719(2) 157(3) 4_665
O1W H1WB O4 0.91(3) 1.87(3) 2.748(2) 162(3) 4_565
